data_4310275
loop_
_publ_author_name
'Zhong-Ming Sun'
'Jiang-Gao Mao'
'Yan-Qiong Sun'
'Hui-Yi Zeng'
'Abraham Clearfield'

_publ_section_title
;
 Synthesis, Characterization, and Crystal Structures of Three New Divalent
 Metal Carboxylate-Sulfonates with a Layered and One-Dimensional Structure
;
_journal_name_full 'Inorganic Chemistry'
_journal_page_first 336
_journal_page_last 341
_journal_paper_doi 10.1021/ic0343307
_journal_volume 43
_journal_year 2004
_chemical_formula_sum 'C4.5 H3 Cd0.25 N0.5 O1.75 S0.25'
_chemical_formula_weight 128.19
_chemical_name_systematic
; 
 ? 
;
_space_group_IT_number 2
_symmetry_cell_setting triclinic
_symmetry_space_group_name_Hall '-P 1'
_symmetry_space_group_name_H-M 'P -1'
_atom_sites_solution_hydrogens geom
_atom_sites_solution_primary direct
_atom_sites_solution_secondary difmap
_audit_creation_method SHELXL-97
_cell_angle_alpha 74.765(2)
_cell_angle_beta 87.993(3)
_cell_angle_gamma 74.033(3)
_cell_formula_units_Z 8
_cell_length_a 7.7975(4)
_cell_length_b 9.0264(4)
_cell_length_c 13.0844(2)
_cell_measurement_temperature 293(2)
_cell_volume 853.59(6)
_computing_structure_refinement 'SHELXL-97 (Sheldrick, 1997)'
_computing_structure_solution 'SHELXS-97 (Sheldrick, 1990)'
_diffrn_ambient_temperature 293(2)
_diffrn_measured_fraction_theta_full 0.981
_diffrn_measured_fraction_theta_max 0.981
_diffrn_measurement_device_type 'Siemens Smart CCD'
_diffrn_measurement_method 'narrow frame method'
_diffrn_radiation_monochromator graphite
_diffrn_radiation_source 'fine-focus sealed tube'
_diffrn_radiation_type MoK\a
_diffrn_radiation_wavelength 0.71073
_diffrn_reflns_av_R_equivalents 0.0559
_diffrn_reflns_av_sigmaI/netI 0.1081
_diffrn_reflns_limit_h_max 6
_diffrn_reflns_limit_h_min -9
_diffrn_reflns_limit_k_max 9
_diffrn_reflns_limit_k_min -10
_diffrn_reflns_limit_l_max 13
_diffrn_reflns_limit_l_min -15
_diffrn_reflns_number 4390
_diffrn_reflns_theta_full 25.04
_diffrn_reflns_theta_max 25.04
_diffrn_reflns_theta_min 1.61
_diffrn_standards_decay_% <1.0%
_exptl_absorpt_coefficient_mu 1.451
_exptl_absorpt_correction_T_max 1.0
_exptl_absorpt_correction_T_min 0.765
_exptl_absorpt_correction_type SADABS
_exptl_crystal_colour colorless
_exptl_crystal_density_diffrn 1.995
_exptl_crystal_density_method 'not measured'
_exptl_crystal_description brick
_exptl_crystal_F_000 508
_exptl_crystal_size_max 0.16
_exptl_crystal_size_mid 0.14
_exptl_crystal_size_min 0.10
_refine_diff_density_max 0.766
_refine_diff_density_min -0.969
_refine_diff_density_rms 0.202
_refine_ls_extinction_coef 0.0093(13)
_refine_ls_extinction_expression Fc^*^=kFc[1+0.001xFc^2^\l^3^/sin(2\q)]^-1/4^
_refine_ls_extinction_method SHELXL
_refine_ls_goodness_of_fit_ref 1.152
_refine_ls_hydrogen_treatment mixed
_refine_ls_matrix_type full
_refine_ls_number_parameters 263
_refine_ls_number_reflns 2960
_refine_ls_number_restraints 0
_refine_ls_restrained_S_all 1.152
_refine_ls_R_factor_all 0.1197
_refine_ls_R_factor_gt 0.0709
_refine_ls_shift/su_max 0.002
_refine_ls_shift/su_mean 0.000
_refine_ls_structure_factor_coef Fsqd
_refine_ls_weighting_details 'calc w=1/[\s^2^(Fo^2^)+(0.0260P)^2^+8.3800P] where P=(Fo^2^+2Fc^2^)/3'
_refine_ls_weighting_scheme calc
_refine_ls_wR_factor_gt 0.1237
_refine_ls_wR_factor_ref 0.1493
_reflns_number_gt 2110
_reflns_number_total 2960
_reflns_threshold_expression >2sigma(I)
_cod_data_source_file ic0343307si20030516_112657.cif
_cod_data_source_block 1
_cod_original_formula_sum 'C4.50 H3 Cd0.25 N0.50 O1.75 S0.25'
_cod_database_code 4310275

loop_
_symmetry_equiv_pos_as_xyz
'x, y, z'
'-x, -y, -z'

loop_
_atom_site_label
_atom_site_type_symbol
_atom_site_fract_x
_atom_site_fract_y
_atom_site_fract_z
_atom_site_U_iso_or_equiv
_atom_site_adp_type
_atom_site_occupancy
_atom_site_symmetry_multiplicity
_atom_site_calc_flag
_atom_site_refinement_flags
_atom_site_disorder_assembly
_atom_site_disorder_group
Cd1 Cd -0.01325(11) 0.94071(9) 0.37111(6) 0.0232(3) Uani 1 1 d . . .
S1 S 0.2928(3) 0.1693(3) 0.77877(19) 0.0220(6) Uani 1 1 d . . .
C1 C 0.3525(14) 0.2429(11) 0.6467(7) 0.022(2) Uani 1 1 d . . .
C2 C 0.2576(13) 0.3929(10) 0.5901(7) 0.018(2) Uani 1 1 d . . .
H2B H 0.1678 0.4538 0.6227 0.021 Uiso 1 1 calc R . .
C3 C 0.2932(13) 0.4554(10) 0.4850(7) 0.019(2) Uani 1 1 d . . .
C4 C 0.4315(14) 0.3621(11) 0.4392(8) 0.023(2) Uani 1 1 d . . .
H4B H 0.4569 0.4008 0.3688 0.028 Uiso 1 1 calc R . .
C5 C 0.5312(13) 0.2129(11) 0.4969(8) 0.021(2) Uani 1 1 d . . .
C6 C 0.4929(13) 0.1531(11) 0.6018(7) 0.019(2) Uani 1 1 d . . .
H6B H 0.5608 0.0540 0.6414 0.023 Uiso 1 1 calc R . .
C7 C 0.6857(13) 0.1189(11) 0.4495(8) 0.021(2) Uani 1 1 d . . .
C8 C 0.1931(14) 0.6211(11) 0.4273(8) 0.022(2) Uani 1 1 d . . .
C11 C 0.3159(14) 1.6774(12) -0.1121(8) 0.030(3) Uani 1 1 d . . .
H11A H 0.3239 1.6921 -0.1850 0.036 Uiso 1 1 calc R . .
C12 C 0.2616(14) 1.5509(12) -0.0516(8) 0.027(2) Uani 1 1 d . . .
H12A H 0.2354 1.4783 -0.0833 0.033 Uiso 1 1 calc R . .
C13 C 0.2456(13) 1.5306(11) 0.0576(7) 0.021(2) Uani 1 1 d . . .
C14 C 0.2893(14) 1.6424(12) 0.1003(9) 0.031(3) Uani 1 1 d . . .
H14A H 0.2802 1.6334 0.1727 0.037 Uiso 1 1 calc R . .
C15 C 0.3451(15) 1.7646(12) 0.0370(9) 0.031(3) Uani 1 1 d . . .
H15A H 0.3750 1.8381 0.0663 0.038 Uiso 1 1 calc R . .
C16 C 0.1864(13) 1.3937(11) 0.1248(7) 0.020(2) Uani 1 1 d . . .
C17 C 0.1868(15) 1.2615(12) 0.0916(8) 0.030(3) Uani 1 1 d . . .
H17A H 0.2228 1.2565 0.0238 0.036 Uiso 1 1 calc R . .
C18 C 0.1346(14) 1.1353(12) 0.1574(8) 0.029(3) Uani 1 1 d . . .
H18A H 0.1343 1.0483 0.1321 0.035 Uiso 1 1 calc R . .
C19 C 0.0843(15) 1.2658(13) 0.2887(8) 0.032(3) Uani 1 1 d . . .
H19A H 0.0485 1.2688 0.3569 0.039 Uiso 1 1 calc R . .
C20 C 0.1329(14) 1.3928(12) 0.2283(8) 0.031(3) Uani 1 1 d . . .
H20A H 0.1308 1.4790 0.2551 0.037 Uiso 1 1 calc R . .
N1 N 0.3570(12) 1.7792(10) -0.0664(7) 0.034(2) Uani 1 1 d . . .
H0A H 0.3925 1.8572 -0.1052 0.041 Uiso 1 1 calc R . .
N2 N 0.0840(11) 1.1347(9) 0.2572(6) 0.024(2) Uani 1 1 d . . .
O1 O 0.8054(9) 0.0093(7) 0.5087(5) 0.0264(17) Uani 1 1 d . . .
O2 O 0.6993(10) 0.1561(8) 0.3498(5) 0.037(2) Uani 1 1 d . . .
O3 O 0.2292(9) 0.6797(8) 0.3333(5) 0.0287(17) Uani 1 1 d . . .
O4 O 0.0763(9) 0.6991(7) 0.4775(5) 0.0275(17) Uani 1 1 d . . .
O11 O 0.2410(12) 0.3029(9) 0.8245(6) 0.047(2) Uani 1 1 d . . .
O12 O 0.4506(9) 0.0468(8) 0.8333(5) 0.0335(19) Uani 1 1 d . . .
O13 O 0.1462(10) 0.1006(9) 0.7726(6) 0.0339(18) Uani 1 1 d . . .

loop_
_atom_site_aniso_label
_atom_site_aniso_U_11
_atom_site_aniso_U_22
_atom_site_aniso_U_33
_atom_site_aniso_U_23
_atom_site_aniso_U_13
_atom_site_aniso_U_12
Cd1 0.0276(5) 0.0178(4) 0.0201(4) -0.0025(3) 0.0014(3) -0.0019(3)
S1 0.0280(16) 0.0217(13) 0.0172(13) -0.0060(10) 0.0020(11) -0.0073(12)
C1 0.030(6) 0.017(5) 0.019(5) -0.005(4) -0.003(5) -0.006(5)
C2 0.021(6) 0.013(5) 0.016(5) -0.003(4) 0.007(4) -0.002(4)
C3 0.020(6) 0.016(5) 0.018(5) -0.005(4) -0.006(4) 0.001(4)
C4 0.033(6) 0.014(5) 0.022(5) 0.000(4) -0.003(5) -0.009(5)
C5 0.015(5) 0.016(5) 0.032(6) -0.009(4) 0.002(4) -0.002(4)
C6 0.018(6) 0.018(5) 0.019(5) -0.005(4) 0.000(4) 0.000(4)
C7 0.023(6) 0.017(5) 0.023(6) 0.002(4) -0.005(5) -0.009(5)
C8 0.026(6) 0.019(5) 0.024(6) -0.014(4) 0.002(5) -0.004(5)
C11 0.026(6) 0.033(6) 0.024(6) -0.002(5) 0.006(5) -0.004(5)
C12 0.025(6) 0.027(6) 0.028(6) -0.004(5) -0.002(5) -0.007(5)
C13 0.020(6) 0.018(5) 0.023(5) -0.009(4) 0.009(4) 0.002(4)
C14 0.030(7) 0.029(6) 0.036(6) -0.011(5) 0.008(5) -0.011(5)
C15 0.033(7) 0.026(6) 0.036(7) -0.011(5) 0.003(5) -0.007(5)
C16 0.017(5) 0.017(5) 0.022(5) -0.004(4) 0.002(4) 0.000(4)
C17 0.046(7) 0.025(6) 0.021(6) -0.010(5) 0.008(5) -0.011(5)
C18 0.029(6) 0.026(6) 0.032(6) -0.012(5) 0.001(5) -0.003(5)
C19 0.036(7) 0.035(6) 0.020(6) 0.000(5) 0.000(5) -0.006(5)
C20 0.033(7) 0.027(6) 0.032(6) -0.006(5) 0.001(5) -0.011(5)
N1 0.035(6) 0.021(5) 0.037(6) 0.002(4) 0.002(5) -0.003(4)
N2 0.025(5) 0.019(4) 0.025(5) -0.004(4) 0.002(4) -0.001(4)
O1 0.028(4) 0.015(4) 0.032(4) -0.006(3) 0.001(3) 0.000(3)
O2 0.042(5) 0.037(4) 0.021(4) -0.004(3) 0.009(4) 0.005(4)
O3 0.029(4) 0.029(4) 0.017(4) 0.004(3) 0.003(3) 0.000(3)
O4 0.035(5) 0.015(4) 0.027(4) -0.005(3) 0.002(3) 0.000(3)
O11 0.079(7) 0.036(5) 0.031(4) -0.018(4) 0.014(4) -0.018(4)
O12 0.027(4) 0.036(4) 0.030(4) 0.006(3) -0.011(3) -0.009(4)
O13 0.031(5) 0.039(4) 0.029(4) -0.004(3) 0.003(3) -0.010(4)

loop_
_atom_type_symbol
_atom_type_description
_atom_type_scat_dispersion_real
_atom_type_scat_dispersion_imag
_atom_type_scat_source
C C 0.0033 0.0016 'International Tables Vol C Tables 4.2.6.8 and 6.1.1.4'
H H 0.0000 0.0000 'International Tables Vol C Tables 4.2.6.8 and 6.1.1.4'
N N 0.0061 0.0033 'International Tables Vol C Tables 4.2.6.8 and 6.1.1.4'
O O 0.0106 0.0060 'International Tables Vol C Tables 4.2.6.8 and 6.1.1.4'
S S 0.1246 0.1234 'International Tables Vol C Tables 4.2.6.8 and 6.1.1.4'
Cd Cd -0.8075 1.2024 'International Tables Vol C Tables 4.2.6.8 and 6.1.1.4'

loop_
_geom_angle_atom_site_label_1
_geom_angle_atom_site_label_2
_geom_angle_atom_site_label_3
_geom_angle
_geom_angle_site_symmetry_1
_geom_angle_site_symmetry_3
_geom_angle_publ_flag
O4 Cd1 N2 143.3(3) . . ?
O4 Cd1 O13 102.8(2) . 2_566 ?
N2 Cd1 O13 89.2(3) . 2_566 ?
O4 Cd1 O1 86.6(2) . 1_465 ?
N2 Cd1 O1 118.1(3) . 1_465 ?
O13 Cd1 O1 118.6(3) 2_566 1_465 ?
O4 Cd1 O2 132.7(3) . 1_465 ?
N2 Cd1 O2 83.2(3) . 1_465 ?
O13 Cd1 O2 79.9(3) 2_566 1_465 ?
O1 Cd1 O2 53.7(2) 1_465 1_465 ?
O4 Cd1 O1 81.3(2) . 2_666 ?
N2 Cd1 O1 79.3(3) . 2_666 ?
O13 Cd1 O1 164.7(2) 2_566 2_666 ?
O1 Cd1 O1 76.1(3) 1_465 2_666 ?
O2 Cd1 O1 108.4(2) 1_465 2_666 ?
O11 S1 O13 112.2(5) . . ?
O11 S1 O12 112.5(5) . . ?
O13 S1 O12 111.0(4) . . ?
O11 S1 C1 107.1(4) . . ?
O13 S1 C1 107.0(4) . . ?
O12 S1 C1 106.7(5) . . ?
C2 C1 C6 120.4(9) . . ?
C2 C1 S1 118.4(7) . . ?
C6 C1 S1 121.1(7) . . ?
C1 C2 C3 121.3(9) . . ?
C1 C2 H2B 119.3 . . ?
C3 C2 H2B 119.3 . . ?
C2 C3 C4 117.9(8) . . ?
C2 C3 C8 120.0(8) . . ?
C4 C3 C8 122.0(8) . . ?
C5 C4 C3 121.0(9) . . ?
C5 C4 H4B 119.5 . . ?
C3 C4 H4B 119.5 . . ?
C4 C5 C6 120.0(9) . . ?
C4 C5 C7 120.6(9) . . ?
C6 C5 C7 119.4(8) . . ?
C1 C6 C5 119.3(8) . . ?
C1 C6 H6B 120.4 . . ?
C5 C6 H6B 120.4 . . ?
O1 C7 O2 120.8(9) . . ?
O1 C7 C5 120.0(9) . . ?
O2 C7 C5 119.1(8) . . ?
O3 C8 O4 122.6(9) . . ?
O3 C8 C3 120.1(9) . . ?
O4 C8 C3 117.3(9) . . ?
N1 C11 C12 119.8(10) . . ?
N1 C11 H11A 120.1 . . ?
C12 C11 H11A 120.1 . . ?
C11 C12 C13 120.2(10) . . ?
C11 C12 H12A 119.9 . . ?
C13 C12 H12A 119.9 . . ?
C14 C13 C12 117.0(9) . . ?
C14 C13 C16 122.0(9) . . ?
C12 C13 C16 121.0(9) . . ?
C15 C14 C13 120.5(10) . . ?
C15 C14 H14A 119.7 . . ?
C13 C14 H14A 119.7 . . ?
N1 C15 C14 120.1(10) . . ?
N1 C15 H15A 119.9 . . ?
C14 C15 H15A 119.9 . . ?
C17 C16 C20 116.6(9) . . ?
C17 C16 C13 122.9(9) . . ?
C20 C16 C13 120.5(9) . . ?
C16 C17 C18 121.1(9) . . ?
C16 C17 H17A 119.5 . . ?
C18 C17 H17A 119.5 . . ?
N2 C18 C17 122.1(9) . . ?
N2 C18 H18A 119.0 . . ?
C17 C18 H18A 119.0 . . ?
C20 C19 N2 124.6(10) . . ?
C20 C19 H19A 117.7 . . ?
N2 C19 H19A 117.7 . . ?
C19 C20 C16 119.5(10) . . ?
C19 C20 H20A 120.2 . . ?
C16 C20 H20A 120.2 . . ?
C15 N1 C11 122.3(9) . . ?
C15 N1 O12 111.3(7) . 1_574 ?
C11 N1 O12 126.2(7) . 1_574 ?
C15 N1 H0A 118.9 . . ?
C11 N1 H0A 118.9 . . ?
O12 N1 H0A 8.3 1_574 . ?
C18 N2 C19 116.1(9) . . ?
C18 N2 Cd1 125.7(7) . . ?
C19 N2 Cd1 118.1(7) . . ?
C7 O1 Cd1 96.1(6) . 1_645 ?
C7 O1 Cd1 123.4(6) . 2_666 ?
Cd1 O1 Cd1 103.9(3) 1_645 2_666 ?
C7 O2 Cd1 89.3(6) . 1_645 ?
C8 O4 Cd1 105.1(6) . . ?
S1 O13 Cd1 131.5(4) . 2_566 ?

loop_
_geom_bond_atom_site_label_1
_geom_bond_atom_site_label_2
_geom_bond_distance
_geom_bond_site_symmetry_2
_geom_bond_publ_flag
Cd1 O4 2.195(6) . ?
Cd1 N2 2.268(8) . ?
Cd1 O13 2.338(7) 2_566 ?
Cd1 O1 2.355(7) 1_465 ?
Cd1 O2 2.498(7) 1_465 ?
Cd1 O1 2.502(7) 2_666 ?
S1 O11 1.438(8) . ?
S1 O13 1.456(8) . ?
S1 O12 1.464(7) . ?
S1 C1 1.776(10) . ?
C1 C2 1.374(12) . ?
C1 C6 1.384(13) . ?
C2 C3 1.392(12) . ?
C2 H2B 0.9300 . ?
C3 C4 1.397(14) . ?
C3 C8 1.490(13) . ?
C4 C5 1.385(13) . ?
C4 H4B 0.9300 . ?
C5 C6 1.392(13) . ?
C5 C7 1.489(14) . ?
C6 H6B 0.9300 . ?
C7 O1 1.261(11) . ?
C7 O2 1.266(11) . ?
C8 O3 1.261(11) . ?
C8 O4 1.267(11) . ?
C11 N1 1.331(13) . ?
C11 C12 1.370(14) . ?
C11 H11A 0.9300 . ?
C12 C13 1.398(13) . ?
C12 H12A 0.9300 . ?
C13 C14 1.395(14) . ?
C13 C16 1.492(13) . ?
C14 C15 1.360(14) . ?
C14 H14A 0.9300 . ?
C15 N1 1.327(13) . ?
C15 H15A 0.9300 . ?
C16 C17 1.373(13) . ?
C16 C20 1.401(14) . ?
C17 C18 1.386(14) . ?
C17 H17A 0.9300 . ?
C18 N2 1.349(13) . ?
C18 H18A 0.9300 . ?
C19 C20 1.351(14) . ?
C19 N2 1.353(13) . ?
C19 H19A 0.9300 . ?
C20 H20A 0.9300 . ?
N1 O12 2.707(11) 1_574 ?
N1 H0A 0.8600 . ?
O1 Cd1 2.355(7) 1_645 ?
O1 Cd1 2.502(7) 2_666 ?
O2 Cd1 2.498(7) 1_645 ?
O13 Cd1 2.338(7) 2_566 ?
